data_7105116
loop_
_publ_author_name
'Lin, Mei-Jin'
'Jouaiti, Abdelaziz'
'Pocic, David'
'Kyritsakas, Nathalie'
'Planeix, Jean-Marc'
'Hosseini, Mir Wais'

_publ_section_title
;
 Molecular tectonics: tubular crystals with controllable channel size
 and orientation.
;
_journal_issue 1
_journal_name_full 'Chemical communications (Cambridge, England)'
_journal_page_first 112
_journal_page_last 114
_journal_paper_doi 10.1039/b915665h
_journal_volume 46
_journal_year 2009
_chemical_formula_moiety 'C64 H64 F12 N8 O8 S12 Si2 Zn2'
_chemical_formula_sum 'C64 H64 F12 N8 O8 S12 Si2 Zn2'
_chemical_formula_weight 1872.87
_chemical_name_systematic
;
?
;
_space_group_IT_number 2
_symmetry_cell_setting triclinic
_symmetry_space_group_name_Hall '-P 1'
_symmetry_space_group_name_H-M 'P -1'
_atom_sites_solution_hydrogens geom
_atom_sites_solution_primary direct
_atom_sites_solution_secondary difmap
_audit_creation_method SHELXL-97
_cell_angle_alpha 99.985(2)
_cell_angle_beta 94.883(2)
_cell_angle_gamma 106.023(2)
_cell_formula_units_Z 2
_cell_length_a 13.1804(4)
_cell_length_b 15.8350(5)
_cell_length_c 28.8368(8)
_cell_measurement_temperature 173(2)
_cell_volume 5640.6(3)
_computing_structure_refinement 'SHELXL-97 (Sheldrick, 1997)'
_computing_structure_solution 'SHELXS-97 (Sheldrick, 1990)'
_diffrn_ambient_temperature 173(2)
_diffrn_measured_fraction_theta_full 0.967
_diffrn_measured_fraction_theta_max 0.967
_diffrn_measurement_device_type 'CCD area detector'
_diffrn_measurement_method 'phi and omega scans'
_diffrn_radiation_monochromator graphite
_diffrn_radiation_source 'fine-focus sealed tube'
_diffrn_radiation_type MoK\a
_diffrn_radiation_wavelength 0.71073
_diffrn_reflns_av_R_equivalents 0.0811
_diffrn_reflns_av_sigmaI/netI 0.1518
_diffrn_reflns_limit_h_max 17
_diffrn_reflns_limit_h_min -17
_diffrn_reflns_limit_k_max 20
_diffrn_reflns_limit_k_min -20
_diffrn_reflns_limit_l_max 37
_diffrn_reflns_limit_l_min 0
_diffrn_reflns_number 63726
_diffrn_reflns_theta_full 27.68
_diffrn_reflns_theta_max 27.68
_diffrn_reflns_theta_min 1.37
_exptl_absorpt_coefficient_mu 0.728
_exptl_absorpt_correction_T_max 0.9374
_exptl_absorpt_correction_T_min 0.9049
_exptl_absorpt_correction_type multi-scan
_exptl_absorpt_process_details sadabs
_exptl_crystal_colour colorless
_exptl_crystal_density_diffrn 1.103
_exptl_crystal_density_meas ?
_exptl_crystal_density_method 'not measured'
_exptl_crystal_description prism
_exptl_crystal_F_000 1912
_exptl_crystal_size_max 0.14
_exptl_crystal_size_mid 0.12
_exptl_crystal_size_min 0.09
_platon_squeeze_details
;
;
_refine_diff_density_max 2.260
_refine_diff_density_min -1.516
_refine_diff_density_rms 0.113
_refine_ls_extinction_method none
_refine_ls_goodness_of_fit_ref 1.010
_refine_ls_hydrogen_treatment constr
_refine_ls_matrix_type full
_refine_ls_number_parameters 950
_refine_ls_number_reflns 25498
_refine_ls_number_restraints 4
_refine_ls_restrained_S_all 1.016
_refine_ls_R_factor_all 0.1347
_refine_ls_R_factor_gt 0.0826
_refine_ls_shift/su_max 0.022
_refine_ls_shift/su_mean 0.046
_refine_ls_structure_factor_coef Fsqd
_refine_ls_weighting_details 'calc w=1/[\s^2^(Fo^2^)+(0.0703P)^2^+0.3124P] where P=(Fo^2^+2Fc^2^)/3'
_refine_ls_weighting_scheme calc
_refine_ls_wR_factor_gt 0.1882
_refine_ls_wR_factor_ref 0.2080
_reflns_number_gt 12679
_reflns_number_total 25498
_reflns_threshold_expression >2sigma(I)
_cod_data_source_file b915665h.txt
_cod_data_source_block e1290
_cod_depositor_comments
;
The following automatic conversions were performed:
'_symmetry_cell_setting' value 'Triclinic' changed to 'triclinic'
according to '/home/saulius/struct/CIF-dictionaries/cif_core.dic'
dictionary named 'cif_core.dic' version 2.4.1 from 2010-06-29.

Automatic conversion script
Id: cif_fix_enum 1527 2010-12-29 10:47:43Z saulius 

The following automatic conversions were performed:

'_exptl_crystal_density_meas' value 'none' was changed to '?' - the
value is perceived as not measured.

Automatic conversion script
Id: cif_fix_values 3008 2015-01-20 13:52:24Z robertas 
;
_cod_original_sg_symbol_H-M P-1
_cod_database_code 7105116

loop_
_symmetry_equiv_pos_as_xyz
'x, y, z'
'-x, -y, -z'

loop_
_atom_site_label
_atom_site_type_symbol
_atom_site_fract_x
_atom_site_fract_y
_atom_site_fract_z
_atom_site_U_iso_or_equiv
_atom_site_adp_type
_atom_site_occupancy
_atom_site_symmetry_multiplicity
_atom_site_calc_flag
_atom_site_refinement_flags
_atom_site_disorder_assembly
_atom_site_disorder_group
Zn1 Zn 1.5000 1.0000 0.5000 0.01876(19) Uani 1 2 d S . .
Zn2 Zn 1.26089(5) 0.75115(4) 0.24632(2) 0.02037(14) Uani 1 1 d . . .
Zn3 Zn 1.0000 0.5000 0.0000 0.01966(19) Uani 1 2 d S . .
Si1 Si 1.36722(12) 0.89096(11) 0.37084(5) 0.0227(3) Uani 1 1 d . . .
F1 F 1.4195(2) 0.9451(2) 0.42856(10) 0.0277(7) Uani 1 1 d . . .
F2 F 1.3164(2) 0.8360(2) 0.31339(9) 0.0272(7) Uani 1 1 d . . .
F3 F 1.2991(3) 0.9642(3) 0.36544(12) 0.0468(10) Uani 1 1 d . . .
F4 F 1.4702(3) 0.9564(2) 0.35145(11) 0.0359(8) Uani 1 1 d . . .
F5 F 1.2647(3) 0.8248(2) 0.39003(11) 0.0420(9) Uani 1 1 d . . .
F6 F 1.4339(3) 0.8168(2) 0.37424(10) 0.0315(8) Uani 1 1 d . . .
Si2 Si 1.14979(11) 0.60377(10) 0.12358(5) 0.0194(3) Uani 1 1 d . . .
F7 F 1.2039(2) 0.6603(2) 0.18074(9) 0.0234(7) Uani 1 1 d . . .
F8 F 1.0928(2) 0.5483(2) 0.06691(9) 0.0266(7) Uani 1 1 d . . .
F9 F 1.0655(2) 0.6627(2) 0.12406(11) 0.0311(7) Uani 1 1 d . . .
F10 F 1.2382(3) 0.6791(2) 0.10262(10) 0.0345(8) Uani 1 1 d . . .
F11 F 1.0627(3) 0.5268(2) 0.14560(10) 0.0331(8) Uani 1 1 d . . .
F12 F 1.2323(3) 0.5411(2) 0.12455(12) 0.0396(9) Uani 1 1 d . . .
N1 N 1.3495(3) 1.0004(3) 0.52375(14) 0.0221(10) Uani 1 1 d . . .
C1 C 1.3443(4) 1.0603(4) 0.5616(2) 0.0347(15) Uani 1 1 d . . .
H1 H 1.4072 1.1061 0.5769 0.042 Uiso 1 1 calc R . .
C2 C 1.2497(5) 1.0564(5) 0.5788(2) 0.050(2) Uani 1 1 d . . .
H2 H 1.2485 1.0979 0.6067 0.060 Uiso 1 1 calc R . .
C3 C 1.1572(5) 0.9939(4) 0.5565(2) 0.0366(15) Uani 1 1 d . . .
C4 C 1.1624(4) 0.9350(4) 0.5170(2) 0.0343(14) Uani 1 1 d . . .
H4 H 1.0990 0.8923 0.4999 0.041 Uiso 1 1 calc R . .
C5 C 1.2599(5) 0.9371(4) 0.5018(2) 0.0330(14) Uani 1 1 d . . .
H5 H 1.2632 0.8932 0.4754 0.040 Uiso 1 1 calc R . .
C6 C 1.0531(6) 0.9960(5) 0.5754(3) 0.055(2) Uani 1 1 d . . .
O1 O 1.0538(4) 1.0538(4) 0.6080(3) 0.106(3) Uani 1 1 d . . .
S1 S 0.94165(14) 0.91199(14) 0.54751(7) 0.0542(5) Uani 1 1 d . . .
C7 C 0.8480(5) 0.9391(4) 0.5848(3) 0.0413(16) Uani 1 1 d . . .
H7A H 0.8657 0.9293 0.6171 0.050 Uiso 1 1 calc R . .
H7B H 0.8520 1.0032 0.5874 0.050 Uiso 1 1 calc R . .
C8 C 0.7348(5) 0.8797(4) 0.5633(2) 0.0404(15) Uani 1 1 d . . .
H8A H 0.7139 0.8981 0.5337 0.049 Uiso 1 1 calc R . .
H8B H 0.6852 0.8912 0.5859 0.049 Uiso 1 1 calc R . .
S2 S 0.7186(2) 0.76581(15) 0.55039(8) 0.0683(4) Uani 1 1 d . . .
C9 C 0.7533(7) 0.7407(6) 0.6011(3) 0.0683(4) Uani 1 1 d . . .
H9A H 0.7711 0.6835 0.5934 0.082 Uiso 1 1 calc R . .
H9B H 0.8203 0.7874 0.6164 0.082 Uiso 1 1 calc R . .
C10 C 0.6765(7) 0.7305(6) 0.6394(3) 0.0683(4) Uani 1 1 d . . .
H10A H 0.6044 0.6949 0.6230 0.082 Uiso 1 1 calc R . .
H10B H 0.6726 0.7910 0.6534 0.082 Uiso 1 1 calc R . .
S3 S 0.7091(2) 0.67828(15) 0.68829(8) 0.0683(4) Uani 1 1 d . . .
C11 C 0.6749(6) 0.5689(5) 0.6551(3) 0.056(2) Uani 1 1 d . . .
O2 O 0.6372(5) 0.5465(4) 0.61297(19) 0.0672(17) Uani 1 1 d . . .
C12 C 0.7000(5) 0.4991(4) 0.68139(19) 0.0326(14) Uani 1 1 d . . .
C13 C 0.7195(5) 0.4255(4) 0.65509(19) 0.0383(15) Uani 1 1 d . . .
H13 H 0.7220 0.4200 0.6219 0.046 Uiso 1 1 calc R . .
C14 C 0.7350(5) 0.3608(4) 0.67781(19) 0.0304(13) Uani 1 1 d . . .
H14 H 0.7489 0.3102 0.6596 0.036 Uiso 1 1 calc R . .
N2 N 0.7318(4) 0.3640(3) 0.72390(15) 0.0252(10) Uani 1 1 d . . .
C15 C 0.7130(5) 0.4380(4) 0.7499(2) 0.0351(14) Uani 1 1 d . . .
H15 H 0.7104 0.4414 0.7830 0.042 Uiso 1 1 calc R . .
C16 C 0.6981(6) 0.5067(4) 0.7304(2) 0.0428(17) Uani 1 1 d . . .
H16 H 0.6868 0.5578 0.7493 0.051 Uiso 1 1 calc R . .
N3 N 1.0982(3) 0.7315(3) 0.26083(15) 0.0226(10) Uani 1 1 d . . .
C17 C 1.0720(5) 0.7942(4) 0.29174(19) 0.0318(13) Uani 1 1 d . . .
H17 H 1.1256 0.8475 0.3077 0.038 Uiso 1 1 calc R . .
C18 C 0.9671(5) 0.7812(4) 0.3002(2) 0.0335(14) Uani 1 1 d . . .
H18 H 0.9486 0.8253 0.3218 0.040 Uiso 1 1 calc R . .
C19 C 0.8890(5) 0.7021(4) 0.2765(2) 0.0323(14) Uani 1 1 d . . .
C20 C 0.9191(5) 0.6393(4) 0.2452(2) 0.0346(14) Uani 1 1 d . . .
H20 H 0.8679 0.5853 0.2284 0.041 Uiso 1 1 calc R . .
C21 C 1.0248(5) 0.6571(4) 0.2391(2) 0.0328(14) Uani 1 1 d . . .
H21 H 1.0457 0.6135 0.2183 0.039 Uiso 1 1 calc R . .
C22 C 0.7746(5) 0.6802(5) 0.2837(2) 0.0454(17) Uani 1 1 d . . .
O3 O 0.7058(4) 0.6125(4) 0.2620(2) 0.0700(17) Uani 1 1 d . . .
S4 S 0.74336(16) 0.75425(15) 0.32800(8) 0.0666(6) Uani 1 1 d . . .
C23 C 0.6012(6) 0.6959(6) 0.3283(3) 0.069(3) Uani 1 1 d . . .
H23A H 0.5640 0.7403 0.3397 0.083 Uiso 1 1 calc R . .
H23B H 0.5674 0.6645 0.2956 0.083 Uiso 1 1 calc R . .
C24 C 0.5908(6) 0.6283(6) 0.3606(3) 0.064(2) Uani 1 1 d . . .
H24A H 0.6394 0.5915 0.3535 0.077 Uiso 1 1 calc R . .
H24B H 0.5168 0.5878 0.3552 0.077 Uiso 1 1 calc R . .
S5 S 0.6255(2) 0.69069(15) 0.42353(9) 0.0705(7) Uani 1 1 d . . .
C25 C 0.6086(7) 0.5971(6) 0.4543(3) 0.070(3) Uani 1 1 d . . .
H25A H 0.5853 0.6136 0.4855 0.084 Uiso 1 1 calc R . .
H25B H 0.5522 0.5442 0.4353 0.084 Uiso 1 1 calc R . .
C26 C 0.7117(6) 0.5726(5) 0.4619(3) 0.067(2) Uani 1 1 d . . .
H26A H 0.7689 0.6258 0.4800 0.080 Uiso 1 1 calc R . .
H26B H 0.7337 0.5537 0.4308 0.080 Uiso 1 1 calc R . .
S6 S 0.69402(19) 0.48333(14) 0.49395(8) 0.0630(6) Uani 1 1 d . . .
C27 C 0.6265(5) 0.3924(4) 0.4484(2) 0.0393(15) Uani 1 1 d . . .
O4 O 0.6053(5) 0.4012(3) 0.40748(17) 0.0626(15) Uani 1 1 d . . .
C28 C 0.5968(5) 0.3028(4) 0.4623(2) 0.0305(13) Uani 1 1 d . . .
C29 C 0.5690(5) 0.2249(4) 0.42669(19) 0.0340(14) Uani 1 1 d . . .
H29 H 0.5701 0.2283 0.3942 0.041 Uiso 1 1 calc R . .
C30 C 0.5404(5) 0.1441(4) 0.43993(19) 0.0310(13) Uani 1 1 d . . .
H30 H 0.5230 0.0914 0.4157 0.037 Uiso 1 1 calc R . .
N4 N 0.5351(4) 0.1341(3) 0.48444(15) 0.0256(10) Uani 1 1 d . . .
C31 C 0.5606(5) 0.2081(4) 0.5189(2) 0.0300(13) Uani 1 1 d . . .
H31 H 0.5583 0.2019 0.5510 0.036 Uiso 1 1 calc R . .
C32 C 0.5901(5) 0.2930(4) 0.5089(2) 0.0310(13) Uani 1 1 d . . .
H32 H 0.6058 0.3444 0.5339 0.037 Uiso 1 1 calc R . .
N5 N 1.0230(4) 0.6340(3) -0.01495(16) 0.0262(10) Uani 1 1 d . . .
C33 C 1.0960(5) 0.7050(4) 0.0128(2) 0.0326(14) Uani 1 1 d . . .
H33 H 1.1374 0.6955 0.0390 0.039 Uiso 1 1 calc R . .
C34 C 1.1143(5) 0.7926(4) 0.0051(2) 0.0361(15) Uani 1 1 d . . .
H34 H 1.1669 0.8413 0.0256 0.043 Uiso 1 1 calc R . .
C35 C 1.0552(5) 0.8070(4) -0.0326(2) 0.0384(15) Uani 1 1 d . . .
C36 C 0.9817(5) 0.7345(4) -0.0613(2) 0.0392(15) Uani 1 1 d . . .
H36 H 0.9393 0.7420 -0.0877 0.047 Uiso 1 1 calc R . .
C37 C 0.9697(5) 0.6505(4) -0.0517(2) 0.0342(14) Uani 1 1 d . . .
H37 H 0.9197 0.6008 -0.0728 0.041 Uiso 1 1 calc R . .
C38 C 1.0703(6) 0.9026(4) -0.0380(2) 0.0424(17) Uani 1 1 d . . .
O5 O 1.1171(5) 0.9649(3) -0.00631(17) 0.0651(16) Uani 1 1 d . . .
S7 S 1.0185(2) 0.91363(14) -0.09531(7) 0.0645(6) Uani 1 1 d . . .
C39 C 1.0430(7) 1.0382(5) -0.0809(3) 0.070(3) Uani 1 1 d . . .
H39A H 0.9967 1.0543 -0.1046 0.084 Uiso 1 1 calc R . .
H39B H 1.0212 1.0546 -0.0494 0.084 Uiso 1 1 calc R . .
C40 C 1.1494(6) 1.0899(5) -0.0801(3) 0.060(2) Uani 1 1 d . . .
H40A H 1.1667 1.0835 -0.1131 0.072 Uiso 1 1 calc R . .
H40B H 1.1974 1.0659 -0.0615 0.072 Uiso 1 1 calc R . .
S8 S 1.17452(17) 1.20589(13) -0.05537(7) 0.0566(5) Uani 1 1 d . . .
C41 C 1.0879(5) 1.2393(4) -0.0966(2) 0.0341(14) Uani 1 1 d . . .
H41A H 1.0133 1.2064 -0.0945 0.041 Uiso 1 1 calc R . .
H41B H 1.0968 1.3040 -0.0852 0.041 Uiso 1 1 calc R . .
C42 C 1.1017(5) 1.2260(5) -0.1465(2) 0.0360(14) Uani 1 1 d . . .
H42A H 1.0534 1.2520 -0.1636 0.043 Uiso 1 1 calc R . .
H42B H 1.0803 1.1607 -0.1601 0.043 Uiso 1 1 calc R . .
S9 S 1.23673(14) 1.27580(13) -0.15684(8) 0.0541(5) Uani 1 1 d . . .
C43 C 1.2602(5) 1.1863(5) -0.1932(3) 0.055(2) Uani 1 1 d . . .
O6 O 1.1951(5) 1.1196(5) -0.2095(3) 0.140(4) Uani 1 1 d . . .
C44 C 1.3740(5) 1.2065(4) -0.2055(2) 0.0335(14) Uani 1 1 d . . .
C45 C 1.3916(5) 1.1521(5) -0.2452(2) 0.0476(18) Uani 1 1 d . . .
H45 H 1.3346 1.1046 -0.2640 0.057 Uiso 1 1 calc R . .
C46 C 1.4955(5) 1.1688(5) -0.2569(2) 0.0459(18) Uani 1 1 d . . .
H46 H 1.5083 1.1353 -0.2853 0.055 Uiso 1 1 calc R . .
N6 N 1.5764(4) 1.2314(3) -0.22853(15) 0.0242(10) Uani 1 1 d . . .
C47 C 1.5605(4) 1.2787(4) -0.18912(19) 0.0283(13) Uani 1 1 d . . .
H47 H 1.6199 1.3209 -0.1687 0.034 Uiso 1 1 calc R . .
C48 C 1.4583(4) 1.2685(4) -0.1764(2) 0.0359(15) Uani 1 1 d . . .
H48 H 1.4480 1.3040 -0.1481 0.043 Uiso 1 1 calc R . .
N7 N 0.8567(4) 0.5026(3) 0.02905(15) 0.0278(11) Uani 1 1 d . . .
C49 C 0.7736(5) 0.5172(4) 0.00485(19) 0.0342(14) Uani 1 1 d . . .
H49 H 0.7788 0.5255 -0.0268 0.041 Uiso 1 1 calc R . .
C50 C 0.6837(5) 0.5209(4) 0.0227(2) 0.0361(15) Uani 1 1 d . . .
H50 H 0.6267 0.5304 0.0039 0.043 Uiso 1 1 calc R . .
C51 C 0.6754(4) 0.5106(4) 0.06964(18) 0.0260(12) Uani 1 1 d . . .
C52 C 0.7618(4) 0.4972(4) 0.09523(19) 0.0292(13) Uani 1 1 d . . .
H52 H 0.7595 0.4895 0.1271 0.035 Uiso 1 1 calc R . .
C53 C 0.8514(4) 0.4950(4) 0.07354(17) 0.0248(12) Uani 1 1 d . . .
H53 H 0.9111 0.4878 0.0915 0.030 Uiso 1 1 calc R . .
C54 C 0.5740(4) 0.5141(4) 0.0898(2) 0.0340(14) Uani 1 1 d . . .
O7 O 0.5126(3) 0.5460(3) 0.07157(16) 0.0434(12) Uani 1 1 d . . .
S10 S 0.55860(13) 0.46661(13) 0.14061(6) 0.0426(4) Uani 1 1 d . . .
C55 C 0.4288(5) 0.4763(5) 0.1509(2) 0.0419(16) Uani 1 1 d . . .
H55A H 0.4311 0.5007 0.1851 0.050 Uiso 1 1 calc R . .
H55B H 0.4117 0.5197 0.1329 0.050 Uiso 1 1 calc R . .
C56 C 0.3426(6) 0.3896(5) 0.1367(3) 0.0509(19) Uani 1 1 d . . .
H56A H 0.2752 0.3986 0.1461 0.061 Uiso 1 1 calc R . .
H56B H 0.3605 0.3456 0.1540 0.061 Uiso 1 1 calc R . .
S11 S 0.32241(19) 0.34368(14) 0.07303(7) 0.0620(6) Uani 1 1 d . . .
C57 C 0.2797(8) 0.2239(6) 0.0738(3) 0.0772(12) Uani 1 1 d . B .
H57A H 0.2356 0.2164 0.0997 0.093 Uiso 1 1 calc R . .
H57B H 0.2318 0.1932 0.0437 0.093 Uiso 1 1 calc R . .
C58 C 0.3493(8) 0.1790(4) 0.0789(3) 0.0772(12) Uani 1 1 d D . .
H58A H 0.4063 0.2103 0.1059 0.093 Uiso 1 1 calc R A 1
H58B H 0.3815 0.1674 0.0495 0.093 Uiso 1 1 calc R A 1
S12 S 0.2604(9) 0.0751(5) 0.0907(2) 0.0772(12) Uani 0.309(6) 1 d PD B 1
S13 S 0.3281(5) 0.0729(2) 0.09111(11) 0.0772(12) Uani 0.691(6) 1 d PD B 2
C59 C 0.3029(7) 0.0945(5) 0.15089(19) 0.060(2) Uani 1 1 d D . .
O8 O 0.3174(6) 0.1694(3) 0.17487(19) 0.086(2) Uani 1 1 d . B .
C60 C 0.2867(5) 0.0149(4) 0.1736(2) 0.0355(14) Uani 1 1 d . B .
C61 C 0.2348(6) -0.0681(4) 0.1496(2) 0.0461(18) Uani 1 1 d . . .
H61 H 0.2068 -0.0784 0.1170 0.055 Uiso 1 1 calc R B .
C62 C 0.2218(6) -0.1400(5) 0.1732(2) 0.051(2) Uani 1 1 d . B .
H62 H 0.1819 -0.1985 0.1563 0.062 Uiso 1 1 calc R . .
N8 N 0.2626(3) -0.1300(3) 0.21773(15) 0.0256(10) Uani 1 1 d . . .
C63 C 0.3110(7) -0.0467(5) 0.2409(2) 0.053(2) Uani 1 1 d . B .
H63 H 0.3403 -0.0382 0.2732 0.064 Uiso 1 1 calc R . .
C64 C 0.3215(7) 0.0260(5) 0.2222(3) 0.067(3) Uani 1 1 d . . .
H64 H 0.3519 0.0844 0.2415 0.081 Uiso 1 1 calc R B .

loop_
_atom_site_aniso_label
_atom_site_aniso_U_11
_atom_site_aniso_U_22
_atom_site_aniso_U_33
_atom_site_aniso_U_23
_atom_site_aniso_U_13
_atom_site_aniso_U_12
Zn1 0.0177(4) 0.0220(5) 0.0143(4) -0.0008(3) 0.0009(3) 0.0054(4)
Zn2 0.0185(3) 0.0244(3) 0.0146(3) -0.0012(2) 0.0005(2) 0.0043(3)
Zn3 0.0211(4) 0.0228(5) 0.0137(4) 0.0000(3) -0.0001(3) 0.0072(4)
Si1 0.0229(7) 0.0258(9) 0.0137(6) -0.0043(6) -0.0003(6) 0.0040(7)
F1 0.0275(17) 0.0315(19) 0.0168(15) -0.0010(13) -0.0002(13) 0.0017(15)
F2 0.0282(17) 0.034(2) 0.0144(14) -0.0055(13) -0.0003(13) 0.0078(15)
F3 0.060(2) 0.054(3) 0.0322(19) -0.0101(18) -0.0104(18) 0.043(2)
F4 0.042(2) 0.0255(19) 0.0237(16) -0.0054(14) 0.0075(15) -0.0104(16)
F5 0.037(2) 0.046(2) 0.0255(17) -0.0069(16) 0.0104(16) -0.0084(17)
F6 0.0393(19) 0.032(2) 0.0222(16) -0.0017(14) -0.0093(14) 0.0169(16)
Si2 0.0218(7) 0.0219(8) 0.0120(6) -0.0023(6) -0.0019(6) 0.0072(6)
F7 0.0250(16) 0.0273(18) 0.0131(13) -0.0021(12) -0.0022(12) 0.0053(14)
F8 0.0312(17) 0.0303(19) 0.0134(14) -0.0035(13) -0.0044(13) 0.0083(15)
F9 0.0259(17) 0.0275(19) 0.0339(18) -0.0103(15) -0.0039(14) 0.0108(15)
F10 0.0327(18) 0.038(2) 0.0206(15) 0.0061(15) -0.0016(14) -0.0067(16)
F11 0.0386(19) 0.034(2) 0.0183(15) 0.0055(14) -0.0014(14) -0.0014(16)
F12 0.038(2) 0.048(2) 0.0331(18) -0.0086(17) -0.0085(16) 0.0284(18)
N1 0.022(2) 0.023(3) 0.016(2) -0.0044(18) -0.0042(18) 0.004(2)
C1 0.016(3) 0.033(4) 0.041(3) -0.020(3) 0.001(2) 0.002(2)
C2 0.025(3) 0.049(4) 0.053(4) -0.033(3) 0.007(3) -0.002(3)
C3 0.026(3) 0.030(4) 0.051(4) -0.001(3) 0.015(3) 0.007(3)
C4 0.016(3) 0.026(3) 0.048(4) -0.006(3) 0.004(3) -0.006(2)
C5 0.044(4) 0.021(3) 0.029(3) -0.009(2) 0.013(3) 0.009(3)
C6 0.051(4) 0.030(4) 0.074(5) -0.011(4) 0.040(4) 0.001(3)
O1 0.050(4) 0.089(5) 0.141(6) -0.056(4) 0.066(4) -0.008(3)
S1 0.0288(9) 0.0580(13) 0.0641(12) -0.0099(10) 0.0144(8) 0.0055(9)
C7 0.027(3) 0.037(4) 0.066(4) 0.012(3) 0.019(3) 0.015(3)
C8 0.036(4) 0.034(4) 0.050(4) 0.009(3) 0.008(3) 0.007(3)
S2 0.0802(11) 0.0477(9) 0.0721(10) 0.0124(8) 0.0027(8) 0.0132(8)
C9 0.0802(11) 0.0477(9) 0.0721(10) 0.0124(8) 0.0027(8) 0.0132(8)
C10 0.0802(11) 0.0477(9) 0.0721(10) 0.0124(8) 0.0027(8) 0.0132(8)
S3 0.0802(11) 0.0477(9) 0.0721(10) 0.0124(8) 0.0027(8) 0.0132(8)
C11 0.051(4) 0.051(5) 0.070(5) 0.038(4) 0.007(4) 0.006(4)
O2 0.092(4) 0.053(4) 0.052(3) 0.025(3) -0.017(3) 0.015(3)
C12 0.035(3) 0.035(4) 0.022(3) 0.013(3) -0.004(2) 0.000(3)
C13 0.050(4) 0.042(4) 0.015(3) 0.000(3) -0.002(3) 0.006(3)
C14 0.039(3) 0.023(3) 0.024(3) 0.000(2) 0.007(3) 0.004(3)
N2 0.028(2) 0.027(3) 0.020(2) 0.004(2) 0.0057(19) 0.008(2)
C15 0.055(4) 0.031(4) 0.024(3) 0.005(3) 0.006(3) 0.020(3)
C16 0.068(5) 0.037(4) 0.032(3) 0.009(3) 0.017(3) 0.025(4)
N3 0.024(2) 0.023(3) 0.020(2) 0.0031(19) 0.0000(18) 0.009(2)
C17 0.030(3) 0.034(4) 0.024(3) -0.008(3) -0.008(2) 0.007(3)
C18 0.030(3) 0.037(4) 0.034(3) 0.000(3) 0.010(3) 0.013(3)
C19 0.025(3) 0.048(4) 0.027(3) 0.009(3) 0.005(2) 0.015(3)
C20 0.025(3) 0.035(4) 0.034(3) 0.000(3) -0.001(3) -0.001(3)
C21 0.027(3) 0.032(4) 0.037(3) 0.005(3) 0.009(3) 0.005(3)
C22 0.024(3) 0.061(5) 0.049(4) 0.007(4) 0.007(3) 0.012(3)
O3 0.023(2) 0.072(4) 0.081(4) -0.021(3) 0.012(3) -0.020(3)
S4 0.0438(11) 0.0629(14) 0.0778(14) -0.0170(11) 0.0297(11) 0.0040(10)
C23 0.048(5) 0.084(7) 0.073(6) 0.022(5) 0.023(4) 0.007(5)
C24 0.041(4) 0.065(6) 0.074(6) -0.012(5) 0.014(4) 0.010(4)
S5 0.0997(18) 0.0448(13) 0.0895(16) 0.0292(12) 0.0440(15) 0.0393(13)
C25 0.062(5) 0.059(6) 0.088(6) 0.007(5) 0.032(5) 0.016(5)
C26 0.057(5) 0.038(5) 0.097(6) 0.002(4) 0.041(5) -0.002(4)
S6 0.0780(15) 0.0339(11) 0.0691(13) 0.0116(10) -0.0023(12) 0.0069(10)
C27 0.052(4) 0.034(4) 0.034(3) 0.013(3) 0.006(3) 0.011(3)
O4 0.094(4) 0.050(3) 0.051(3) 0.027(3) 0.012(3) 0.023(3)
C28 0.034(3) 0.026(3) 0.031(3) 0.011(3) 0.001(3) 0.007(3)
C29 0.048(4) 0.034(4) 0.023(3) 0.006(3) 0.016(3) 0.014(3)
C30 0.042(3) 0.029(3) 0.021(3) 0.003(2) 0.007(3) 0.009(3)
N4 0.026(2) 0.028(3) 0.022(2) 0.001(2) -0.0017(19) 0.011(2)
C31 0.040(3) 0.015(3) 0.035(3) 0.008(2) 0.000(3) 0.007(3)
C32 0.036(3) 0.025(3) 0.033(3) 0.006(3) 0.003(3) 0.011(3)
N5 0.031(3) 0.018(3) 0.025(2) -0.0018(19) -0.003(2) 0.006(2)
C33 0.030(3) 0.034(4) 0.025(3) 0.001(3) -0.001(2) -0.001(3)
C34 0.042(4) 0.031(4) 0.029(3) 0.005(3) 0.005(3) 0.001(3)
C35 0.054(4) 0.031(4) 0.030(3) 0.009(3) 0.004(3) 0.011(3)
C36 0.043(4) 0.032(4) 0.036(3) 0.006(3) -0.017(3) 0.006(3)
C37 0.043(4) 0.023(3) 0.028(3) 0.000(3) -0.011(3) 0.004(3)
C38 0.073(5) 0.029(4) 0.024(3) 0.004(3) 0.017(3) 0.010(3)
O5 0.104(5) 0.036(3) 0.045(3) 0.012(3) 0.013(3) -0.001(3)
S7 0.0962(17) 0.0377(12) 0.0527(11) 0.0161(9) -0.0127(11) 0.0113(11)
C39 0.092(7) 0.053(6) 0.083(6) 0.035(5) 0.018(5) 0.037(5)
C40 0.057(5) 0.046(5) 0.083(6) 0.037(5) 0.012(4) 0.011(4)
S8 0.0627(13) 0.0390(11) 0.0565(11) 0.0126(9) -0.0203(10) 0.0034(10)
C41 0.035(3) 0.027(3) 0.046(4) 0.015(3) 0.017(3) 0.009(3)
C42 0.029(3) 0.043(4) 0.036(3) 0.010(3) 0.003(3) 0.010(3)
S9 0.0328(9) 0.0444(11) 0.0765(13) -0.0083(10) 0.0239(9) 0.0053(8)
C43 0.028(4) 0.062(5) 0.068(5) -0.007(4) 0.029(4) 0.007(4)
O6 0.041(4) 0.102(6) 0.200(8) -0.096(5) 0.066(5) -0.038(4)
C44 0.030(3) 0.024(3) 0.042(3) -0.003(3) 0.011(3) 0.004(3)
C45 0.039(4) 0.035(4) 0.052(4) -0.025(3) 0.002(3) 0.005(3)
C46 0.022(3) 0.060(5) 0.039(4) -0.016(3) -0.001(3) 0.003(3)
N6 0.025(2) 0.023(3) 0.022(2) 0.0006(19) 0.0031(19) 0.006(2)
C47 0.015(3) 0.039(4) 0.023(3) -0.001(3) -0.001(2) 0.001(2)
C48 0.016(3) 0.046(4) 0.034(3) -0.004(3) 0.008(2) -0.003(3)
N7 0.036(3) 0.031(3) 0.019(2) 0.007(2) 0.003(2) 0.014(2)
C49 0.039(3) 0.049(4) 0.020(3) 0.012(3) -0.003(3) 0.021(3)
C50 0.040(3) 0.053(4) 0.033(3) 0.020(3) 0.009(3) 0.034(3)
C51 0.022(3) 0.037(4) 0.020(2) 0.006(2) 0.005(2) 0.008(3)
C52 0.020(3) 0.047(4) 0.024(3) 0.012(3) 0.004(2) 0.013(3)
C53 0.022(3) 0.034(3) 0.018(2) 0.004(2) 0.003(2) 0.007(2)
C54 0.016(3) 0.050(4) 0.038(3) 0.010(3) 0.011(2) 0.010(3)
O7 0.034(2) 0.060(3) 0.053(3) 0.023(3) 0.012(2) 0.032(2)
S10 0.0344(8) 0.0688(13) 0.0354(8) 0.0230(9) 0.0116(7) 0.0235(9)
C55 0.048(4) 0.050(5) 0.039(3) 0.013(3) 0.012(3) 0.028(4)
C56 0.056(5) 0.046(5) 0.059(5) 0.023(4) 0.021(4) 0.018(4)
S11 0.0860(16) 0.0402(12) 0.0594(12) 0.0193(10) -0.0117(11) 0.0187(11)
C57 0.151(4) 0.0606(17) 0.0442(12) 0.0208(12) 0.022(2) 0.061(2)
C58 0.151(4) 0.0606(17) 0.0442(12) 0.0208(12) 0.022(2) 0.061(2)
S12 0.151(4) 0.0606(17) 0.0442(12) 0.0208(12) 0.022(2) 0.061(2)
S13 0.151(4) 0.0606(17) 0.0442(12) 0.0208(12) 0.022(2) 0.061(2)
C59 0.117(7) 0.032(4) 0.035(4) 0.016(3) 0.005(4) 0.027(5)
O8 0.174(7) 0.025(3) 0.048(3) 0.007(2) 0.004(4) 0.018(4)
C60 0.057(4) 0.020(3) 0.026(3) 0.002(2) -0.001(3) 0.009(3)
C61 0.083(5) 0.022(4) 0.026(3) -0.003(3) -0.014(3) 0.015(4)
C62 0.062(5) 0.035(4) 0.040(4) 0.007(3) -0.025(3) -0.004(4)
N8 0.020(2) 0.028(3) 0.020(2) -0.001(2) -0.0054(18) 0.000(2)
C63 0.091(6) 0.041(4) 0.013(3) -0.006(3) -0.014(3) 0.007(4)
C64 0.110(7) 0.022(4) 0.042(4) 0.004(3) -0.025(4) -0.013(4)

loop_
_atom_type_symbol
_atom_type_description
_atom_type_scat_dispersion_real
_atom_type_scat_dispersion_imag
_atom_type_scat_source
C C 0.0033 0.0016 'International Tables Vol C Tables 4.2.6.8 and 6.1.1.4'
H H 0.0000 0.0000 'International Tables Vol C Tables 4.2.6.8 and 6.1.1.4'
N N 0.0061 0.0033 'International Tables Vol C Tables 4.2.6.8 and 6.1.1.4'
F F 0.0171 0.0103 'International Tables Vol C Tables 4.2.6.8 and 6.1.1.4'
Si Si 0.0817 0.0704 'International Tables Vol C Tables 4.2.6.8 and 6.1.1.4'
Zn Zn 0.2839 1.4301 'International Tables Vol C Tables 4.2.6.8 and 6.1.1.4'
O O 0.0106 0.0060 'International Tables Vol C Tables 4.2.6.8 and 6.1.1.4'
S S 0.1246 0.1234 'International Tables Vol C Tables 4.2.6.8 and 6.1.1.4'

loop_
_geom_angle_atom_site_label_1
_geom_angle_atom_site_label_2
_geom_angle_atom_site_label_3
_geom_angle
_geom_angle_site_symmetry_1
_geom_angle_site_symmetry_3
_geom_angle_publ_flag
F1 Zn1 F1 179.999(1) 2_876 . ?
F1 Zn1 N1 90.43(13) 2_876 . ?
F1 Zn1 N1 89.57(14) . . ?
F1 Zn1 N1 89.58(14) 2_876 2_876 ?
F1 Zn1 N1 90.42(13) . 2_876 ?
N1 Zn1 N1 179.994(1) . 2_876 ?
F1 Zn1 N4 89.38(14) 2_876 2_766 ?
F1 Zn1 N4 90.62(14) . 2_766 ?
N1 Zn1 N4 85.03(16) . 2_766 ?
N1 Zn1 N4 94.97(16) 2_876 2_766 ?
F1 Zn1 N4 90.62(14) 2_876 1_665 ?
F1 Zn1 N4 89.38(14) . 1_665 ?
N1 Zn1 N4 94.97(16) . 1_665 ?
N1 Zn1 N4 85.03(16) 2_876 1_665 ?
N4 Zn1 N4 180.0(2) 2_766 1_665 ?
F2 Zn2 F7 177.05(12) . . ?
F2 Zn2 N3 89.82(14) . . ?
F7 Zn2 N3 89.56(14) . . ?
F2 Zn2 N2 90.57(15) . 2_766 ?
F7 Zn2 N2 86.55(14) . 2_766 ?
N3 Zn2 N2 90.24(16) . 2_766 ?
F2 Zn2 N8 87.85(15) . 1_665 ?
F7 Zn2 N8 95.05(14) . 1_665 ?
N3 Zn2 N8 92.37(16) . 1_665 ?
N2 Zn2 N8 176.94(17) 2_766 1_665 ?
F2 Zn2 N6 92.45(15) . 2_875 ?
F7 Zn2 N6 88.19(14) . 2_875 ?
N3 Zn2 N6 177.67(17) . 2_875 ?
N2 Zn2 N6 90.24(16) 2_766 2_875 ?
N8 Zn2 N6 87.22(16) 1_665 2_875 ?
F8 Zn3 F8 179.999(1) . 2_765 ?
F8 Zn3 N7 92.31(14) . . ?
F8 Zn3 N7 87.69(14) 2_765 . ?
F8 Zn3 N7 87.70(14) . 2_765 ?
F8 Zn3 N7 92.30(14) 2_765 2_765 ?
N7 Zn3 N7 180.0 . 2_765 ?
F8 Zn3 N5 93.49(15) . . ?
F8 Zn3 N5 86.51(15) 2_765 . ?
N7 Zn3 N5 91.70(17) . . ?
N7 Zn3 N5 88.30(17) 2_765 . ?
F8 Zn3 N5 86.52(15) . 2_765 ?
F8 Zn3 N5 93.48(15) 2_765 2_765 ?
N7 Zn3 N5 88.30(17) . 2_765 ?
N7 Zn3 N5 91.71(17) 2_765 2_765 ?
N5 Zn3 N5 179.998(1) . 2_765 ?
F6 Si1 F5 89.69(19) . . ?
F6 Si1 F4 89.82(19) . . ?
F5 Si1 F4 179.5(2) . . ?
F6 Si1 F3 178.05(18) . . ?
F5 Si1 F3 90.7(2) . . ?
F4 Si1 F3 89.8(2) . . ?
F6 Si1 F2 88.55(16) . . ?
F5 Si1 F2 89.91(17) . . ?
F4 Si1 F2 89.87(16) . . ?
F3 Si1 F2 89.53(17) . . ?
F6 Si1 F1 90.58(16) . . ?
F5 Si1 F1 90.19(16) . . ?
F4 Si1 F1 90.03(16) . . ?
F3 Si1 F1 91.33(17) . . ?
F2 Si1 F1 179.13(19) . . ?
Si1 F1 Zn1 171.4(2) . . ?
Si1 F2 Zn2 170.7(2) . . ?
F9 Si2 F10 91.85(18) . . ?
F9 Si2 F12 177.47(19) . . ?
F10 Si2 F12 90.61(19) . . ?
F9 Si2 F11 89.36(18) . . ?
F10 Si2 F11 178.6(2) . . ?
F12 Si2 F11 88.17(19) . . ?
F9 Si2 F8 89.41(17) . . ?
F10 Si2 F8 90.74(16) . . ?
F12 Si2 F8 91.13(17) . . ?
F11 Si2 F8 90.06(16) . . ?
F9 Si2 F7 89.13(16) . . ?
F10 Si2 F7 89.88(16) . . ?
F12 Si2 F7 90.31(17) . . ?
F11 Si2 F7 89.35(15) . . ?
F8 Si2 F7 178.43(17) . . ?
Si2 F7 Zn2 168.32(19) . . ?
Si2 F8 Zn3 166.50(19) . . ?
C1 N1 C5 119.1(5) . . ?
C1 N1 Zn1 121.0(4) . . ?
C5 N1 Zn1 119.9(3) . . ?
N1 C1 C2 121.0(5) . . ?
N1 C1 H1 119.5 . . ?
C2 C1 H1 119.5 . . ?
C3 C2 C1 121.0(6) . . ?
C3 C2 H2 119.5 . . ?
C1 C2 H2 119.5 . . ?
C4 C3 C2 117.7(5) . . ?
C4 C3 C6 123.3(6) . . ?
C2 C3 C6 118.9(6) . . ?
C3 C4 C5 120.2(6) . . ?
C3 C4 H4 119.9 . . ?
C5 C4 H4 119.9 . . ?
N1 C5 C4 120.9(5) . . ?
N1 C5 H5 119.6 . . ?
C4 C5 H5 119.6 . . ?
O1 C6 C3 119.5(7) . . ?
O1 C6 S1 124.4(5) . . ?
C3 C6 S1 116.1(5) . . ?
C6 S1 C7 98.6(3) . . ?
C8 C7 S1 109.6(5) . . ?
C8 C7 H7A 109.8 . . ?
S1 C7 H7A 109.8 . . ?
C8 C7 H7B 109.8 . . ?
S1 C7 H7B 109.8 . . ?
H7A C7 H7B 108.2 . . ?
C7 C8 S2 115.3(5) . . ?
C7 C8 H8A 108.4 . . ?
S2 C8 H8A 108.5 . . ?
C7 C8 H8B 108.4 . . ?
S2 C8 H8B 108.5 . . ?
H8A C8 H8B 107.5 . . ?
C9 S2 C8 105.4(4) . . ?
C10 C9 S2 121.2(7) . . ?
C10 C9 H9A 107.0 . . ?
S2 C9 H9A 107.0 . . ?
C10 C9 H9B 107.0 . . ?
S2 C9 H9B 107.0 . . ?
H9A C9 H9B 106.7 . . ?
C9 C10 S3 117.6(6) . . ?
C9 C10 H10A 107.9 . . ?
S3 C10 H10A 107.9 . . ?
C9 C10 H10B 107.9 . . ?
S3 C10 H10B 107.9 . . ?
H10A C10 H10B 107.2 . . ?
C11 S3 C10 96.6(4) . . ?
O2 C11 C12 119.7(7) . . ?
O2 C11 S3 124.6(6) . . ?
C12 C11 S3 115.6(6) . . ?
C13 C12 C16 120.1(5) . . ?
C13 C12 C11 118.1(6) . . ?
C16 C12 C11 121.7(6) . . ?
C14 C13 C12 118.3(5) . . ?
C14 C13 H13 120.9 . . ?
C12 C13 H13 120.9 . . ?
N2 C14 C13 123.9(6) . . ?
N2 C14 H14 118.1 . . ?
C13 C14 H14 118.1 . . ?
C14 N2 C15 117.5(5) . . ?
C14 N2 Zn2 119.7(4) . 2_766 ?
C15 N2 Zn2 122.5(3) . 2_766 ?
C16 C15 N2 122.9(5) . . ?
C16 C15 H15 118.6 . . ?
N2 C15 H15 118.6 . . ?
C15 C16 C12 117.4(6) . . ?
C15 C16 H16 121.3 . . ?
C12 C16 H16 121.3 . . ?
C21 N3 C17 120.2(5) . . ?
C21 N3 Zn2 118.8(4) . . ?
C17 N3 Zn2 121.1(4) . . ?
N3 C17 C18 120.4(6) . . ?
N3 C17 H17 119.8 . . ?
C18 C17 H17 119.8 . . ?
C17 C18 C19 119.1(5) . . ?
C17 C18 H18 120.4 . . ?
C19 C18 H18 120.4 . . ?
C20 C19 C18 118.8(5) . . ?
C20 C19 C22 117.5(6) . . ?
C18 C19 C22 123.7(6) . . ?
C21 C20 C19 118.4(6) . . ?
C21 C20 H20 120.8 . . ?
C19 C20 H20 120.8 . . ?
N3 C21 C20 123.1(6) . . ?
N3 C21 H21 118.4 . . ?
C20 C21 H21 118.4 . . ?
O3 C22 C19 123.8(6) . . ?
O3 C22 S4 120.2(5) . . ?
C19 C22 S4 115.9(5) . . ?
C22 S4 C23 100.9(4) . . ?
C24 C23 S4 110.1(6) . . ?
C24 C23 H23A 109.6 . . ?
S4 C23 H23A 109.6 . . ?
C24 C23 H23B 109.7 . . ?
S4 C23 H23B 109.7 . . ?
H23A C23 H23B 108.1 . . ?
C23 C24 S5 108.7(6) . . ?
C23 C24 H24A 110.0 . . ?
S5 C24 H24A 110.0 . . ?
C23 C24 H24B 109.9 . . ?
S5 C24 H24B 110.0 . . ?
H24A C24 H24B 108.3 . . ?
C25 S5 C24 100.3(4) . . ?
C26 C25 S5 111.4(5) . . ?
C26 C25 H25A 109.3 . . ?
S5 C25 H25A 109.3 . . ?
C26 C25 H25B 109.4 . . ?
S5 C25 H25B 109.3 . . ?
H25A C25 H25B 108.0 . . ?
C25 C26 S6 110.5(5) . . ?
C25 C26 H26A 109.6 . . ?
S6 C26 H26A 109.6 . . ?
C25 C26 H26B 109.5 . . ?
S6 C26 H26B 109.5 . . ?
H26A C26 H26B 108.1 . . ?
C27 S6 C26 100.0(4) . . ?
O4 C27 C28 122.3(6) . . ?
O4 C27 S6 122.1(5) . . ?
C28 C27 S6 115.6(4) . . ?
C32 C28 C29 117.9(5) . . ?
C32 C28 C27 122.9(6) . . ?
C29 C28 C27 119.1(5) . . ?
C30 C29 C28 118.2(5) . . ?
C30 C29 H29 120.9 . . ?
C28 C29 H29 120.9 . . ?
N4 C30 C29 124.3(6) . . ?
N4 C30 H30 117.8 . . ?
C29 C30 H30 117.8 . . ?
C30 N4 C31 118.1(5) . . ?
C30 N4 Zn1 119.5(4) . 1_445 ?
C31 N4 Zn1 122.1(3) . 1_445 ?
N4 C31 C32 121.8(5) . . ?
N4 C31 H31 119.1 . . ?
C32 C31 H31 119.1 . . ?
C31 C32 C28 119.6(6) . . ?
C31 C32 H32 120.2 . . ?
C28 C32 H32 120.2 . . ?
C37 N5 C33 116.0(5) . . ?
C37 N5 Zn3 123.6(4) . . ?
C33 N5 Zn3 120.4(4) . . ?
N5 C33 C34 123.0(6) . . ?
N5 C33 H33 118.5 . . ?
C34 C33 H33 118.5 . . ?
C35 C34 C33 119.0(6) . . ?
C35 C34 H34 120.5 . . ?
C33 C34 H34 120.5 . . ?
C36 C35 C34 118.0(6) . . ?
C36 C35 C38 123.9(6) . . ?
C34 C35 C38 118.0(6) . . ?
C35 C36 C37 119.4(6) . . ?
C35 C36 H36 120.3 . . ?
C37 C36 H36 120.3 . . ?
N5 C37 C36 124.5(6) . . ?
N5 C37 H37 117.7 . . ?
C36 C37 H37 117.7 . . ?
O5 C38 C35 121.3(6) . . ?
O5 C38 S7 124.2(5) . . ?
C35 C38 S7 114.4(5) . . ?
C38 S7 C39 97.1(4) . . ?
C40 C39 S7 115.2(6) . . ?
C40 C39 H39A 108.5 . . ?
S7 C39 H39A 108.5 . . ?
C40 C39 H39B 108.5 . . ?
S7 C39 H39B 108.5 . . ?
H39A C39 H39B 107.5 . . ?
C39 C40 S8 113.6(6) . . ?
C39 C40 H40A 108.8 . . ?
S8 C40 H40A 108.8 . . ?
C39 C40 H40B 108.9 . . ?
S8 C40 H40B 108.8 . . ?
H40A C40 H40B 107.7 . . ?
C40 S8 C41 102.3(3) . . ?
C42 C41 S8 118.6(4) . . ?
C42 C41 H41A 107.7 . . ?
S8 C41 H41A 107.7 . . ?
C42 C41 H41B 107.7 . . ?
S8 C41 H41B 107.6 . . ?
H41A C41 H41B 107.1 . . ?
C41 C42 S9 113.7(4) . . ?
C41 C42 H42A 108.8 . . ?
S9 C42 H42A 108.8 . . ?
C41 C42 H42B 108.8 . . ?
S9 C42 H42B 108.8 . . ?
H42A C42 H42B 107.7 . . ?
C43 S9 C42 101.3(3) . . ?
O6 C43 C44 122.5(6) . . ?
O6 C43 S9 123.7(5) . . ?
C44 C43 S9 113.5(5) . . ?
C48 C44 C45 119.7(6) . . ?
C48 C44 C43 122.5(6) . . ?
C45 C44 C43 117.4(6) . . ?
C44 C45 C46 118.5(6) . . ?
C44 C45 H45 120.7 . . ?
C46 C45 H45 120.8 . . ?
N6 C46 C45 120.4(6) . . ?
N6 C46 H46 119.8 . . ?
C45 C46 H46 119.8 . . ?
C47 N6 C46 120.8(5) . . ?
C47 N6 Zn2 120.3(4) . 2_875 ?
C46 N6 Zn2 118.9(4) . 2_875 ?
N6 C47 C48 121.8(5) . . ?
N6 C47 H47 119.1 . . ?
C48 C47 H47 119.1 . . ?
C44 C48 C47 118.5(6) . . ?
C44 C48 H48 120.8 . . ?
C47 C48 H48 120.8 . . ?
C53 N7 C49 118.0(5) . . ?
C53 N7 Zn3 118.9(4) . . ?
C49 N7 Zn3 123.0(3) . . ?
C50 C49 N7 124.0(5) . . ?
C50 C49 H49 118.0 . . ?
N7 C49 H49 118.0 . . ?
C49 C50 C51 118.8(5) . . ?
C49 C50 H50 120.6 . . ?
C51 C50 H50 120.6 . . ?
C52 C51 C50 117.6(5) . . ?
C52 C51 C54 123.4(4) . . ?
C50 C51 C54 119.0(5) . . ?
C53 C52 C51 119.1(5) . . ?
C53 C52 H52 120.5 . . ?
C51 C52 H52 120.5 . . ?
N7 C53 C52 122.5(5) . . ?
N7 C53 H53 118.8 . . ?
C52 C53 H53 118.8 . . ?
O7 C54 C51 121.1(5) . . ?
O7 C54 S10 125.8(4) . . ?
C51 C54 S10 113.1(4) . . ?
C54 S10 C55 99.7(3) . . ?
C56 C55 S10 113.3(5) . . ?
C56 C55 H55A 108.9 . . ?
S10 C55 H55A 108.9 . . ?
C56 C55 H55B 108.9 . . ?
S10 C55 H55B 108.9 . . ?
H55A C55 H55B 107.7 . . ?
C55 C56 S11 112.8(4) . . ?
C55 C56 H56A 109.0 . . ?
S11 C56 H56A 109.0 . . ?
C55 C56 H56B 109.0 . . ?
S11 C56 H56B 109.0 . . ?
H56A C56 H56B 107.8 . . ?
C56 S11 C57 99.5(3) . . ?
C58 C57 S11 121.5(8) . . ?
C58 C57 H57A 106.6 . . ?
S11 C57 H57A 107.3 . . ?
C58 C57 H57B 106.5 . . ?
S11 C57 H57B 107.3 . . ?
H57A C57 H57B 106.9 . . ?
C57 C58 S13 128.6(7) . . ?
C57 C58 S12 99.6(7) . . ?
S13 C58 S12 29.0(3) . . ?
C57 C58 H58A 111.3 . . ?
S13 C58 H58A 96.5 . . ?
S12 C58 H58A 111.8 . . ?
C57 C58 H58B 111.8 . . ?
S13 C58 H58B 96.9 . . ?
S12 C58 H58B 112.3 . . ?
H58A C58 H58B 109.8 . . ?
C59 S12 C58 97.6(5) . . ?
C58 S13 C59 99.9(4) . . ?
O8 C59 C60 120.7(5) . . ?
O8 C59 S12 118.9(6) . . ?
C60 C59 S12 117.4(6) . . ?
O8 C59 S13 124.3(5) . . ?
C60 C59 S13 113.5(5) . . ?
S12 C59 S13 29.8(3) . . ?
C61 C60 C64 117.5(6) . . ?
C61 C60 C59 122.2(6) . . ?
C64 C60 C59 120.3(6) . . ?
C60 C61 C62 119.2(6) . . ?
C60 C61 H61 120.4 . . ?
C62 C61 H61 120.4 . . ?
N8 C62 C61 122.8(6) . . ?
N8 C62 H62 118.6 . . ?
C61 C62 H62 118.6 . . ?
C62 N8 C63 116.5(5) . . ?
C62 N8 Zn2 119.0(4) . 1_445 ?
C63 N8 Zn2 124.2(4) . 1_445 ?
N8 C63 C64 124.7(6) . . ?
N8 C63 H63 117.6 . . ?
C64 C63 H63 117.7 . . ?
C63 C64 C60 118.8(6) . . ?
C63 C64 H64 120.6 . . ?
C60 C64 H64 120.6 . . ?

loop_
_geom_bond_atom_site_label_1
_geom_bond_atom_site_label_2
_geom_bond_distance
_geom_bond_site_symmetry_2
_geom_bond_publ_flag
Zn1 F1 2.150(3) 2_876 ?
Zn1 F1 2.150(3) . ?
Zn1 N1 2.154(4) . ?
Zn1 N1 2.154(4) 2_876 ?
Zn1 N4 2.179(5) 2_766 ?
Zn1 N4 2.179(5) 1_665 ?
Zn2 F2 2.097(3) . ?
Zn2 F7 2.104(3) . ?
Zn2 N3 2.167(4) . ?
Zn2 N2 2.168(4) 2_766 ?
Zn2 N8 2.177(5) 1_665 ?
Zn2 N6 2.202(4) 2_875 ?
Zn3 F8 2.091(3) . ?
Zn3 F8 2.091(3) 2_765 ?
Zn3 N7 2.138(4) . ?
Zn3 N7 2.139(4) 2_765 ?
Zn3 N5 2.183(4) . ?
Zn3 N5 2.183(4) 2_765 ?
Si1 F6 1.661(3) . ?
Si1 F5 1.666(3) . ?
Si1 F4 1.668(3) . ?
Si1 F3 1.670(4) . ?
Si1 F2 1.714(3) . ?
Si1 F1 1.721(3) . ?
Si2 F9 1.636(3) . ?
Si2 F10 1.658(3) . ?
Si2 F12 1.664(4) . ?
Si2 F11 1.681(3) . ?
Si2 F8 1.714(3) . ?
Si2 F7 1.721(3) . ?
N1 C1 1.336(7) . ?
N1 C5 1.341(7) . ?
C1 C2 1.371(8) . ?
C1 H1 0.9500 . ?
C2 C3 1.363(8) . ?
C2 H2 0.9500 . ?
C3 C4 1.360(8) . ?
C3 C6 1.525(8) . ?
C4 C5 1.387(7) . ?
C4 H4 0.9500 . ?
C5 H5 0.9500 . ?
C6 O1 1.191(8) . ?
C6 S1 1.710(8) . ?
S1 C7 1.794(6) . ?
C7 C8 1.536(9) . ?
C7 H7A 0.9900 . ?
C7 H7B 0.9900 . ?
C8 S2 1.726(7) . ?
C8 H8A 0.9900 . ?
C8 H8B 0.9900 . ?
S2 C9 1.640(8) . ?
C9 C10 1.561(11) . ?
C9 H9A 0.9900 . ?
C9 H9B 0.9900 . ?
C10 S3 1.831(8) . ?
C10 H10A 0.9900 . ?
C10 H10B 0.9900 . ?
S3 C11 1.744(9) . ?
C11 O2 1.223(9) . ?
C11 C12 1.536(8) . ?
C12 C13 1.375(9) . ?
C12 C16 1.402(7) . ?
C13 C14 1.360(8) . ?
C13 H13 0.9500 . ?
C14 N2 1.326(6) . ?
C14 H14 0.9500 . ?
N2 C15 1.372(7) . ?
N2 Zn2 2.168(4) 2_766 ?
C15 C16 1.359(8) . ?
C15 H15 0.9500 . ?
C16 H16 0.9500 . ?
N3 C21 1.315(7) . ?
N3 C17 1.355(7) . ?
C17 C18 1.389(8) . ?
C17 H17 0.9500 . ?
C18 C19 1.403(8) . ?
C18 H18 0.9500 . ?
C19 C20 1.390(8) . ?
C19 C22 1.491(8) . ?
C20 C21 1.376(8) . ?
C20 H20 0.9500 . ?
C21 H21 0.9500 . ?
C22 O3 1.223(8) . ?
C22 S4 1.737(7) . ?
S4 C23 1.848(7) . ?
C23 C24 1.522(10) . ?
C23 H23A 0.9900 . ?
C23 H23B 0.9900 . ?
C24 S5 1.862(8) . ?
C24 H24A 0.9900 . ?
C24 H24B 0.9900 . ?
S5 C25 1.828(8) . ?
C25 C26 1.522(11) . ?
C25 H25A 0.9900 . ?
C25 H25B 0.9900 . ?
C26 S6 1.792(8) . ?
C26 H26A 0.9900 . ?
C26 H26B 0.9900 . ?
S6 C27 1.739(7) . ?
C27 O4 1.231(7) . ?
C27 C28 1.497(8) . ?
C28 C32 1.389(7) . ?
C28 C29 1.399(8) . ?
C29 C30 1.361(8) . ?
C29 H29 0.9500 . ?
C30 N4 1.326(6) . ?
C30 H30 0.9500 . ?
N4 C31 1.339(7) . ?
N4 Zn1 2.179(5) 1_445 ?
C31 C32 1.380(7) . ?
C31 H31 0.9500 . ?
C32 H32 0.9500 . ?
N5 C37 1.324(7) . ?
N5 C33 1.338(7) . ?
C33 C34 1.402(8) . ?
C33 H33 0.9500 . ?
C34 C35 1.372(8) . ?
C34 H34 0.9500 . ?
C35 C36 1.364(9) . ?
C35 C38 1.509(8) . ?
C36 C37 1.376(8) . ?
C36 H36 0.9500 . ?
C37 H37 0.9500 . ?
C38 O5 1.201(8) . ?
C38 S7 1.789(7) . ?
S7 C39 1.873(8) . ?
C39 C40 1.412(10) . ?
C39 H39A 0.9900 . ?
C39 H39B 0.9900 . ?
C40 S8 1.778(8) . ?
C40 H40A 0.9900 . ?
C40 H40B 0.9900 . ?
S8 C41 1.822(6) . ?
C41 C42 1.452(8) . ?
C41 H41A 0.9900 . ?
C41 H41B 0.9900 . ?
C42 S9 1.810(6) . ?
C42 H42A 0.9900 . ?
C42 H42B 0.9900 . ?
S9 C43 1.727(7) . ?
C43 O6 1.155(9) . ?
C43 C44 1.530(8) . ?
C44 C48 1.362(8) . ?
C44 C45 1.386(8) . ?
C45 C46 1.405(8) . ?
C45 H45 0.9500 . ?
C46 N6 1.333(7) . ?
C46 H46 0.9500 . ?
N6 C47 1.315(7) . ?
N6 Zn2 2.202(4) 2_875 ?
C47 C48 1.400(7) . ?
C47 H47 0.9500 . ?
C48 H48 0.9500 . ?
N7 C53 1.315(6) . ?
N7 C49 1.344(7) . ?
C49 C50 1.344(8) . ?
C49 H49 0.9500 . ?
C50 C51 1.401(7) . ?
C50 H50 0.9500 . ?
C51 C52 1.389(7) . ?
C51 C54 1.514(7) . ?
C52 C53 1.389(7) . ?
C52 H52 0.9500 . ?
C53 H53 0.9500 . ?
C54 O7 1.197(7) . ?
C54 S10 1.760(6) . ?
S10 C55 1.804(6) . ?
C55 C56 1.487(9) . ?
C55 H55A 0.9900 . ?
C55 H55B 0.9900 . ?
C56 S11 1.821(8) . ?
C56 H56A 0.9900 . ?
C56 H56B 0.9900 . ?
S11 C57 1.829(8) . ?
C57 C58 1.319(11) . ?
C57 H57A 0.9900 . ?
C57 H57B 0.9900 . ?
C58 S13 1.730(6) . ?
C58 S12 1.843(8) . ?
C58 H58A 0.9900 . ?
C58 H58B 0.9900 . ?
S12 C59 1.724(7) . ?
S13 C59 1.776(6) . ?
C59 O8 1.220(8) . ?
C59 C60 1.491(8) . ?
C60 C61 1.335(8) . ?
C60 C64 1.404(8) . ?
C61 C62 1.404(8) . ?
C61 H61 0.9500 . ?
C62 N8 1.314(7) . ?
C62 H62 0.9500 . ?
N8 C63 1.323(8) . ?
N8 Zn2 2.177(5) 1_445 ?
C63 C64 1.334(9) . ?
C63 H63 0.9500 . ?
C64 H64 0.9500 . ?

loop_
_platon_squeeze_void_nr
_platon_squeeze_void_average_x
_platon_squeeze_void_average_y
_platon_squeeze_void_average_z
_platon_squeeze_void_volume
_platon_squeeze_void_count_electrons
1 -0.287 0.213 0.213 2184.0 1025.7
